data_2212675
loop_
_publ_author_name
'Li-Rong Wen'
'Peng Liu'
'Ming Li'

_publ_section_title
;
 <i>N</i>-[1-(Benzylaminocarbonyl)-2-(4-chlorophenyl)ethyl]benzamide
;
_journal_coeditor_code RZ2118
_journal_issue 3
_journal_name_full 'Acta Crystallographica Section E'
_journal_page_first o1212
_journal_page_last o1214
_journal_paper_doi 10.1107/S1600536807005429
_journal_volume 63
_journal_year 2007
_chemical_formula_iupac 'C23 H19 Cl N2 O2'
_chemical_formula_moiety 'C23 H19 Cl N2 O2'
_chemical_formula_sum 'C23 H19 Cl N2 O2'
_chemical_formula_weight 390.85
_chemical_melting_point 482
_chemical_name_systematic
;
N-[1-(Benzylaminocarbonyl)-2-(4-chlorophenyl)ethyl]benzamide
;
_space_group_IT_number 88
_symmetry_cell_setting tetragonal
_symmetry_space_group_name_Hall '-I 4ad'
_symmetry_space_group_name_H-M 'I 41/a :2'
_atom_sites_solution_hydrogens geom
_atom_sites_solution_primary direct
_atom_sites_solution_secondary difmap
_cell_angle_alpha 90.00
_cell_angle_beta 90.00
_cell_angle_gamma 90.00
_cell_formula_units_Z 16
_cell_length_a 22.513(3)
_cell_length_b 22.513(3)
_cell_length_c 15.529(4)
_cell_measurement_reflns_used 3494
_cell_measurement_temperature 295(2)
_cell_measurement_theta_max 18.753
_cell_measurement_theta_min 2.411
_cell_volume 7871(3)
_computing_cell_refinement 'SAINT-Plus (Bruker, 1999)'
_computing_data_collection 'SMART (Bruker, 1998b)'
_computing_data_reduction SAINT-Plus
_computing_molecular_graphics 'SHELXTL (Bruker, 1998a)'
_computing_publication_material SHELXTL
_computing_structure_refinement 'SHELXL97 (Sheldrick, 1997)'
_computing_structure_solution 'SHELXS97 (Sheldrick, 1997)'
_diffrn_ambient_temperature 295(2)
_diffrn_measured_fraction_theta_full 1.000
_diffrn_measured_fraction_theta_max 1.000
_diffrn_measurement_device_type 'Bruker APEX area-detector'
_diffrn_measurement_method '\f and \w'
_diffrn_radiation_monochromator graphite
_diffrn_radiation_source 'fine-focus sealed tube'
_diffrn_radiation_type MoK\a
_diffrn_radiation_wavelength 0.71073
_diffrn_reflns_av_R_equivalents 0.0599
_diffrn_reflns_av_sigmaI/netI 0.0391
_diffrn_reflns_limit_h_max 28
_diffrn_reflns_limit_h_min -28
_diffrn_reflns_limit_k_max 27
_diffrn_reflns_limit_k_min -28
_diffrn_reflns_limit_l_max 19
_diffrn_reflns_limit_l_min -19
_diffrn_reflns_number 31702
_diffrn_reflns_theta_full 26.48
_diffrn_reflns_theta_max 26.48
_diffrn_reflns_theta_min 1.59
_diffrn_standards_decay_% 0
_diffrn_standards_interval_count 0
_diffrn_standards_interval_time 0
_diffrn_standards_number 0
_exptl_absorpt_coefficient_mu 0.215
_exptl_absorpt_correction_T_max 0.9872
_exptl_absorpt_correction_T_min 0.9294
_exptl_absorpt_correction_type multi-scan
_exptl_absorpt_process_details '(SADABS; Sheldrick, 1996)'
_exptl_crystal_colour colourless
_exptl_crystal_density_diffrn 1.319
_exptl_crystal_density_method 'not measured'
_exptl_crystal_description block
_exptl_crystal_F_000 3264
_exptl_crystal_size_max 0.45
_exptl_crystal_size_mid 0.28
_exptl_crystal_size_min 0.06
_refine_diff_density_max 0.279
_refine_diff_density_min -0.375
_refine_ls_extinction_method none
_refine_ls_goodness_of_fit_ref 1.031
_refine_ls_hydrogen_treatment mixed
_refine_ls_matrix_type full
_refine_ls_number_parameters 261
_refine_ls_number_reflns 4077
_refine_ls_number_restraints 2
_refine_ls_restrained_S_all 1.031
_refine_ls_R_factor_all 0.0928
_refine_ls_R_factor_gt 0.0563
_refine_ls_shift/su_max 0.000
_refine_ls_shift/su_mean 0.000
_refine_ls_structure_factor_coef Fsqd
_refine_ls_weighting_details 'calc w=1/[\s^2^(Fo^2^)+(0.0581P)^2^+6.0719P] where P=(Fo^2^+2Fc^2^)/3'
_refine_ls_weighting_scheme calc
_refine_ls_wR_factor_gt 0.1291
_refine_ls_wR_factor_ref 0.1478
_reflns_number_gt 2640
_reflns_number_total 4077
_reflns_threshold_expression I>2\s(I)
_cod_data_source_file rz2118.cif
_cod_data_source_block I
_cod_original_cell_volume 7870(3)
_cod_original_sg_symbol_H-M 'I 41/a'
_cod_database_code 2212675
_cod_database_fobs_code 2212675

loop_
_symmetry_equiv_pos_as_xyz
'x, y, z'
'-x+1/2, -y, z+1/2'
'-y+3/4, x+1/4, z+1/4'
'y+3/4, -x+3/4, z+3/4'
'x+1/2, y+1/2, z+1/2'
'-x+1, -y+1/2, z+1'
'-y+5/4, x+3/4, z+3/4'
'y+5/4, -x+5/4, z+5/4'
'-x, -y, -z'
'x-1/2, y, -z-1/2'
'y-3/4, -x-1/4, -z-1/4'
'-y-3/4, x-3/4, -z-3/4'
'-x+1/2, -y+1/2, -z+1/2'
'x, y+1/2, -z'
'y-1/4, -x+1/4, -z+1/4'
'-y-1/4, x-1/4, -z-1/4'

loop_
_atom_site_type_symbol
_atom_site_label
_atom_site_fract_x
_atom_site_fract_y
_atom_site_fract_z
_atom_site_U_iso_or_equiv
_atom_site_adp_type
_atom_site_calc_flag
_atom_site_refinement_flags
_atom_site_occupancy
Cl Cl1 0.13300(4) 0.77918(4) 0.10973(6) 0.0940(3) Uani d . 1
O O1 0.35360(7) 0.48424(8) 0.04448(10) 0.0552(5) Uani d . 1
O O2 0.29207(8) 0.40913(7) 0.18984(11) 0.0594(5) Uani d . 1
N N1 0.29948(8) 0.53055(8) 0.14593(13) 0.0458(5) Uani d D 1
N N2 0.22515(10) 0.39737(9) 0.08264(14) 0.0543(5) Uani d D 1
C C1 0.35057(10) 0.52098(10) 0.10287(15) 0.0449(5) Uani d . 1
C C2 0.40327(10) 0.55759(10) 0.12799(14) 0.0432(5) Uani d . 1
C C3 0.40473(11) 0.59558(11) 0.19835(17) 0.0560(7) Uani d . 1
H H3 0.3715 0.5994 0.2335 0.067 Uiso calc R 1
C C4 0.45551(13) 0.62780(13) 0.21626(19) 0.0674(8) Uani d . 1
H H4 0.4565 0.6525 0.2642 0.081 Uiso calc R 1
C C5 0.50444(13) 0.62367(13) 0.16406(19) 0.0682(8) Uani d . 1
H H5 0.5381 0.6462 0.1757 0.082 Uiso calc R 1
C C6 0.50350(12) 0.58598(14) 0.0944(2) 0.0721(8) Uani d . 1
H H6 0.5368 0.5826 0.0592 0.087 Uiso calc R 1
C C7 0.45338(11) 0.55327(13) 0.07666(17) 0.0601(7) Uani d . 1
H H7 0.4531 0.5278 0.0295 0.072 Uiso calc R 1
C C8 0.21681(12) 0.62526(11) 0.07752(17) 0.0581(7) Uani d . 1
H H8 0.2524 0.6126 0.0533 0.070 Uiso calc R 1
C C9 0.20220(12) 0.68486(12) 0.07425(17) 0.0623(7) Uani d . 1
H H9 0.2274 0.7119 0.0474 0.075 Uiso calc R 1
C C10 0.15025(13) 0.70368(12) 0.11088(18) 0.0643(7) Uani d . 1
C C11 0.11216(13) 0.66399(14) 0.14841(19) 0.0724(8) Uani d . 1
H H11 0.0769 0.6772 0.1730 0.087 Uiso calc R 1
C C12 0.12633(11) 0.60434(13) 0.14968(18) 0.0637(7) Uani d . 1
H H12 0.0997 0.5774 0.1735 0.076 Uiso calc R 1
C C13 0.17964(10) 0.58394(11) 0.11604(15) 0.0511(6) Uani d . 1
C C14 0.19434(11) 0.52035(11) 0.12100(15) 0.0494(6) Uani d . 1
H H14 0.1625 0.4941 0.1173 0.059 Uiso calc R 1
C C15 0.24797(10) 0.49595(10) 0.13024(14) 0.0438(5) Uani d . 1
C C16 0.25738(11) 0.43015(11) 0.13679(15) 0.0475(6) Uani d . 1
C C17 0.22632(12) 0.33288(11) 0.08447(19) 0.0635(7) Uani d . 1
H H17A 0.2653 0.3201 0.1038 0.076 Uiso calc R 1
H H17B 0.2208 0.3182 0.0263 0.076 Uiso calc R 1
C C18 0.18007(12) 0.30506(10) 0.14158(17) 0.0560(7) Uani d . 1
C C19 0.12486(13) 0.32986(12) 0.15276(19) 0.0660(7) Uani d . 1
H H19 0.1167 0.3662 0.1269 0.079 Uiso calc R 1
C C20 0.08141(15) 0.30294(15) 0.2006(2) 0.0817(9) Uani d . 1
H H20 0.0441 0.3204 0.2052 0.098 Uiso calc R 1
C C21 0.0927(2) 0.25108(18) 0.2412(2) 0.0971(12) Uani d . 1
H H21 0.0633 0.2331 0.2742 0.116 Uiso calc R 1
C C22 0.1472(2) 0.22496(14) 0.2339(2) 0.0941(12) Uani d . 1
H H22 0.1551 0.1897 0.2629 0.113 Uiso calc R 1
C C23 0.19104(15) 0.25141(12) 0.1828(2) 0.0784(9) Uani d . 1
H H23 0.2277 0.2330 0.1764 0.094 Uiso calc R 1
H H2 0.2031(10) 0.4165(10) 0.0432(14) 0.069(9) Uiso d D 1
H H1 0.2972(11) 0.5587(9) 0.1866(13) 0.064(8) Uiso d D 1

loop_
_atom_site_aniso_label
_atom_site_aniso_U_11
_atom_site_aniso_U_22
_atom_site_aniso_U_33
_atom_site_aniso_U_12
_atom_site_aniso_U_13
_atom_site_aniso_U_23
Cl1 0.1205(7) 0.0730(5) 0.0885(6) 0.0384(5) 0.0046(5) 0.0080(4)
O1 0.0557(10) 0.0639(11) 0.0460(10) -0.0012(8) 0.0003(8) -0.0165(9)
O2 0.0728(12) 0.0514(10) 0.0541(11) 0.0023(9) -0.0138(9) -0.0006(8)
N1 0.0462(11) 0.0450(11) 0.0461(12) -0.0014(9) 0.0024(9) -0.0052(9)
N2 0.0628(14) 0.0492(12) 0.0511(13) -0.0083(10) -0.0072(11) 0.0002(10)
C1 0.0507(14) 0.0447(13) 0.0393(13) 0.0015(10) -0.0026(11) 0.0017(11)
C2 0.0468(13) 0.0426(12) 0.0401(12) 0.0012(10) -0.0029(10) 0.0027(10)
C3 0.0557(15) 0.0594(16) 0.0527(15) -0.0053(12) 0.0074(12) -0.0101(13)
C4 0.0677(18) 0.0712(18) 0.0633(18) -0.0161(14) 0.0003(15) -0.0167(15)
C5 0.0578(17) 0.079(2) 0.0680(19) -0.0181(14) -0.0063(15) -0.0009(16)
C6 0.0508(16) 0.101(2) 0.0644(19) -0.0114(15) 0.0094(14) -0.0075(17)
C7 0.0530(15) 0.0791(19) 0.0483(15) -0.0035(14) 0.0049(12) -0.0108(13)
C8 0.0578(16) 0.0602(16) 0.0562(16) 0.0093(13) 0.0095(12) 0.0086(13)
C9 0.0633(17) 0.0602(17) 0.0632(18) 0.0039(13) 0.0051(14) 0.0126(13)
C10 0.0758(19) 0.0641(17) 0.0531(16) 0.0227(15) -0.0014(14) 0.0070(13)
C11 0.0586(17) 0.092(2) 0.0663(19) 0.0297(16) 0.0110(14) 0.0118(17)
C12 0.0496(15) 0.0755(19) 0.0661(18) 0.0085(14) 0.0042(13) 0.0171(15)
C13 0.0473(14) 0.0595(15) 0.0466(14) 0.0025(11) -0.0019(11) 0.0045(12)
C14 0.0457(13) 0.0568(15) 0.0456(14) -0.0058(11) 0.0010(11) 0.0046(11)
C15 0.0467(13) 0.0476(13) 0.0371(12) -0.0030(11) 0.0010(10) 0.0005(10)
C16 0.0513(14) 0.0510(14) 0.0403(13) -0.0030(11) 0.0018(11) 0.0017(11)
C17 0.0681(17) 0.0532(16) 0.0692(18) -0.0058(13) -0.0036(14) -0.0157(13)
C18 0.0692(18) 0.0423(14) 0.0566(16) -0.0093(12) -0.0193(13) -0.0039(12)
C19 0.076(2) 0.0550(16) 0.0670(18) -0.0060(14) -0.0078(15) 0.0058(14)
C20 0.081(2) 0.082(2) 0.081(2) -0.0191(18) 0.0006(18) -0.0022(19)
C21 0.119(3) 0.092(3) 0.081(2) -0.042(2) -0.010(2) 0.011(2)
C22 0.143(3) 0.0541(19) 0.085(2) -0.035(2) -0.044(2) 0.0230(17)
C23 0.095(2) 0.0497(17) 0.091(2) -0.0063(16) -0.0362(19) -0.0012(16)

loop_
_atom_type_symbol
_atom_type_description
_atom_type_scat_dispersion_real
_atom_type_scat_dispersion_imag
_atom_type_scat_source
C C 0.0033 0.0016 'International Tables Vol C Tables 4.2.6.8 and 6.1.1.4'
H H 0.0000 0.0000 'International Tables Vol C Tables 4.2.6.8 and 6.1.1.4'
N N 0.0061 0.0033 'International Tables Vol C Tables 4.2.6.8 and 6.1.1.4'
O O 0.0106 0.0060 'International Tables Vol C Tables 4.2.6.8 and 6.1.1.4'
Cl Cl 0.1484 0.1585 'International Tables Vol C Tables 4.2.6.8 and 6.1.1.4'

loop_
_geom_angle_atom_site_label_1
_geom_angle_atom_site_label_2
_geom_angle_atom_site_label_3
_geom_angle
_geom_angle_publ_flag
C1 N1 C15 121.7(2) yes
C1 N1 H1 120.7(17) ?
C15 N1 H1 117.6(17) ?
C16 N2 C17 122.1(2) yes
C16 N2 H2 117.8(17) ?
C17 N2 H2 120.1(17) ?
O1 C1 N1 121.4(2) ?
O1 C1 C2 121.3(2) ?
N1 C1 C2 117.3(2) ?
C7 C2 C3 118.5(2) ?
C7 C2 C1 117.2(2) ?
C3 C2 C1 124.3(2) ?
C4 C3 C2 120.1(2) ?
C4 C3 H3 120.0 ?
C2 C3 H3 120.0 ?
C5 C4 C3 120.7(3) ?
C5 C4 H4 119.7 ?
C3 C4 H4 119.7 ?
C4 C5 C6 119.7(3) ?
C4 C5 H5 120.2 ?
C6 C5 H5 120.2 ?
C7 C6 C5 120.0(3) ?
C7 C6 H6 120.0 ?
C5 C6 H6 120.0 ?
C6 C7 C2 121.1(3) ?
C6 C7 H7 119.5 ?
C2 C7 H7 119.5 ?
C9 C8 C13 121.6(2) ?
C9 C8 H8 119.2 ?
C13 C8 H8 119.2 ?
C10 C9 C8 119.3(3) ?
C10 C9 H9 120.4 ?
C8 C9 H9 120.4 ?
C9 C10 C11 120.7(3) ?
C9 C10 Cl1 119.2(2) ?
C11 C10 Cl1 120.1(2) ?
C10 C11 C12 119.8(3) ?
C10 C11 H11 120.1 ?
C12 C11 H11 120.1 ?
C11 C12 C13 121.1(3) ?
C11 C12 H12 119.4 ?
C13 C12 H12 119.4 ?
C8 C13 C12 117.5(2) ?
C8 C13 C14 122.7(2) ?
C12 C13 C14 119.8(2) ?
C15 C14 C13 127.6(2) ?
C15 C14 H14 116.2 ?
C13 C14 H14 116.2 ?
C14 C15 N1 122.2(2) ?
C14 C15 C16 122.8(2) ?
N1 C15 C16 114.5(2) yes
O2 C16 N2 123.7(2) ?
O2 C16 C15 121.0(2) ?
N2 C16 C15 115.3(2) ?
N2 C17 C18 114.5(2) ?
N2 C17 H17A 108.6 ?
C18 C17 H17A 108.6 ?
N2 C17 H17B 108.6 ?
C18 C17 H17B 108.6 ?
H17A C17 H17B 107.6 ?
C19 C18 C23 117.1(3) ?
C19 C18 C17 122.1(2) ?
C23 C18 C17 120.7(3) ?
C20 C19 C18 122.3(3) ?
C20 C19 H19 118.8 ?
C18 C19 H19 118.8 ?
C21 C20 C19 120.0(4) ?
C21 C20 H20 120.0 ?
C19 C20 H20 120.0 ?
C20 C21 C22 120.2(4) ?
C20 C21 H21 119.9 ?
C22 C21 H21 119.9 ?
C21 C22 C23 119.8(3) ?
C21 C22 H22 120.1 ?
C23 C22 H22 120.1 ?
C18 C23 C22 120.4(3) ?
C18 C23 H23 119.8 ?
C22 C23 H23 119.8 ?

loop_
_geom_bond_atom_site_label_1
_geom_bond_atom_site_label_2
_geom_bond_distance
_geom_bond_publ_flag
Cl1 C10 1.744(3) ?
O1 C1 1.229(3) yes
O2 C16 1.230(3) yes
N1 C1 1.348(3) yes
N1 C15 1.418(3) yes
N1 H1 0.896(10) ?
N2 C16 1.333(3) yes
N2 C17 1.452(3) ?
N2 H2 0.898(10) ?
C1 C2 1.496(3) ?
C2 C7 1.385(3) ?
C2 C3 1.388(3) ?
C3 C4 1.382(3) ?
C3 H3 0.9300 ?
C4 C5 1.371(4) ?
C4 H4 0.9300 ?
C5 C6 1.375(4) ?
C5 H5 0.9300 ?
C6 C7 1.375(4) ?
C6 H6 0.9300 ?
C7 H7 0.9300 ?
C8 C9 1.382(4) ?
C8 C13 1.387(3) ?
C8 H8 0.9300 ?
C9 C10 1.368(4) ?
C9 H9 0.9300 ?
C10 C11 1.369(4) ?
C11 C12 1.380(4) ?
C11 H11 0.9300 ?
C12 C13 1.387(3) ?
C12 H12 0.9300 ?
C13 C14 1.471(3) ?
C14 C15 1.334(3) yes
C14 H14 0.9300 ?
C15 C16 1.500(3) ?
C17 C18 1.504(4) ?
C17 H17A 0.9700 ?
C17 H17B 0.9700 ?
C18 C19 1.374(4) ?
C18 C23 1.389(4) ?
C19 C20 1.370(4) ?
C19 H19 0.9300 ?
C20 C21 1.351(5) ?
C20 H20 0.9300 ?
C21 C22 1.364(5) ?
C21 H21 0.9300 ?
C22 C23 1.400(5) ?
C22 H22 0.9300 ?
C23 H23 0.9300 ?

loop_
_geom_hbond_atom_site_label_D
_geom_hbond_atom_site_label_H
_geom_hbond_atom_site_label_A
_geom_hbond_site_symmetry_A
_geom_hbond_distance_DH
_geom_hbond_distance_HA
_geom_hbond_distance_DA
_geom_hbond_angle_DHA
_geom_hbond_publ_flag
C7 H7 O1 . 0.93 2.46 2.777(3) 100 yes
C8 H8 N1 . 0.93 2.57 3.023(3) 110 yes
N1 H1 O1 3_555 0.896(10) 2.081(13) 2.933(3) 158(2) yes
N2 H2 O2 4_454 0.898(10) 2.104(11) 2.998(3) 173(2) yes

loop_
_geom_torsion_atom_site_label_1
_geom_torsion_atom_site_label_2
_geom_torsion_atom_site_label_3
_geom_torsion_atom_site_label_4
_geom_torsion
_geom_torsion_publ_flag
C15 N1 C1 O1 4.5(3) yes
C15 N1 C1 C2 -176.49(19) ?
O1 C1 C2 C7 7.1(3) ?
N1 C1 C2 C7 -171.9(2) ?
O1 C1 C2 C3 -173.5(2) ?
N1 C1 C2 C3 7.5(3) ?
C7 C2 C3 C4 -0.4(4) ?
C1 C2 C3 C4 -179.8(2) ?
C2 C3 C4 C5 1.4(4) ?
C3 C4 C5 C6 -1.6(5) ?
C4 C5 C6 C7 0.9(5) ?
C5 C6 C7 C2 0.1(5) ?
C3 C2 C7 C6 -0.3(4) ?
C1 C2 C7 C6 179.1(2) ?
C13 C8 C9 C10 0.9(4) ?
C8 C9 C10 C11 -1.8(4) ?
C8 C9 C10 Cl1 178.0(2) ?
C9 C10 C11 C12 0.2(5) ?
Cl1 C10 C11 C12 -179.5(2) ?
C10 C11 C12 C13 2.2(4) ?
C9 C8 C13 C12 1.4(4) ?
C9 C8 C13 C14 -179.5(2) ?
C11 C12 C13 C8 -3.0(4) ?
C11 C12 C13 C14 177.9(3) ?
C8 C13 C14 C15 34.1(4) ?
C12 C13 C14 C15 -146.8(3) ?
C13 C14 C15 N1 6.9(4) ?
C13 C14 C15 C16 178.4(2) ?
C1 N1 C15 C14 -134.5(2) ?
C1 N1 C15 C16 53.3(3) ?
C17 N2 C16 O2 2.9(4) yes
C17 N2 C16 C15 -176.1(2) ?
C14 C15 C16 O2 -136.9(2) ?
N1 C15 C16 O2 35.2(3) yes
C14 C15 C16 N2 42.1(3) ?
N1 C15 C16 N2 -145.8(2) ?
C16 N2 C17 C18 91.1(3) ?
N2 C17 C18 C19 33.7(4) ?
N2 C17 C18 C23 -148.9(2) ?
C23 C18 C19 C20 -1.4(4) ?
C17 C18 C19 C20 176.1(3) ?
C18 C19 C20 C21 2.2(5) ?
C19 C20 C21 C22 -0.7(5) ?
C20 C21 C22 C23 -1.3(5) ?
C19 C18 C23 C22 -0.7(4) ?
C17 C18 C23 C22 -178.2(3) ?
C21 C22 C23 C18 2.0(5) ?

loop_
_cod_related_entry_id
_cod_related_entry_database
_cod_related_entry_code
1 ChemSpider 4562134
